data_4317047
loop_
_publ_author_name
'Ding-Bang Xiong'
'Yufeng Zhao'
'Norihiko L. Okamoto'
'Clemens Pietzonka'
'Takeshi Waki'
'Haruyuki Inui'

_publ_section_title
;
 Ru9Zn7Sb8: A Structure with a 2 x 2 x 2 Supercell of the Half-Heusler
 Phase
;
_journal_name_full 'Inorganic Chemistry'
_journal_page_first 10536
_journal_page_last 10542
_journal_paper_doi 10.1021/ic1015669
_journal_volume 49
_journal_year 2010
_chemical_formula_sum 'Ru9 Sb8 Zn7'
_chemical_formula_weight 2341.22
_chemical_name_systematic
; 
 ? 
;
_space_group_IT_number 225
_symmetry_cell_setting cubic
_symmetry_space_group_name_Hall '-F 4 2 3'
_symmetry_space_group_name_H-M 'F m -3 m'
_atom_sites_solution_primary direct
_atom_sites_solution_secondary difmap
_audit_creation_method SHELXL-97
_cell_angle_alpha 90.00
_cell_angle_beta 90.00
_cell_angle_gamma 90.00
_cell_formula_units_Z 4
_cell_length_a 11.9062(14)
_cell_length_b 11.9062(14)
_cell_length_c 11.9062(14)
_cell_measurement_reflns_used 123
_cell_measurement_temperature 293(2)
_cell_measurement_theta_max 18
_cell_measurement_theta_min 6.5
_cell_volume 1687.8(3)
_computing_structure_refinement 'SHELXL-97 (Sheldrick, 1997)'
_computing_structure_solution 'SHELXS-97 (Sheldrick, 1990)'
_diffrn_ambient_temperature 293(2)
_diffrn_measured_fraction_theta_full 0.990
_diffrn_measured_fraction_theta_max 0.990
_diffrn_radiation_monochromator graphite
_diffrn_radiation_source 'fine-focus sealed tube'
_diffrn_radiation_type MoK\a
_diffrn_radiation_wavelength 0.71073
_diffrn_reflns_av_R_equivalents 0.0472
_diffrn_reflns_av_sigmaI/netI 0.0106
_diffrn_reflns_limit_h_max 18
_diffrn_reflns_limit_h_min -18
_diffrn_reflns_limit_k_max 18
_diffrn_reflns_limit_k_min -18
_diffrn_reflns_limit_l_max 17
_diffrn_reflns_limit_l_min -18
_diffrn_reflns_number 6026
_diffrn_reflns_theta_full 32.95
_diffrn_reflns_theta_max 32.95
_diffrn_reflns_theta_min 2.96
_exptl_absorpt_coefficient_mu 30.037
_exptl_absorpt_correction_T_max 0.0753
_exptl_absorpt_correction_T_min 0.0290
_exptl_absorpt_correction_type numerical
_exptl_absorpt_process_details 'X-RED (1.02)-Data Reduction Program. Stoe & Cie., Darmstadt (Germany), 2001'
_exptl_crystal_density_diffrn 9.214
_exptl_crystal_density_method 'not measured'
_exptl_crystal_F_000 4056
_exptl_crystal_size_max 0.22
_exptl_crystal_size_mid 0.18
_exptl_crystal_size_min 0.10
_refine_diff_density_max 1.231
_refine_diff_density_min -0.814
_refine_diff_density_rms 0.230
_refine_ls_extinction_coef 0.00046(3)
_refine_ls_extinction_expression Fc^*^=kFc[1+0.001xFc^2^\l^3^/sin(2\q)]^-1/4^
_refine_ls_extinction_method SHELXL
_refine_ls_goodness_of_fit_ref 1.520
_refine_ls_matrix_type full
_refine_ls_number_parameters 14
_refine_ls_number_reflns 202
_refine_ls_number_restraints 0
_refine_ls_restrained_S_all 1.520
_refine_ls_R_factor_all 0.0246
_refine_ls_R_factor_gt 0.0244
_refine_ls_shift/su_max 0.000
_refine_ls_shift/su_mean 0.000
_refine_ls_structure_factor_coef Fsqd
_refine_ls_weighting_details 'calc w=1/[\s^2^(Fo^2^)+(0.0095P)^2^+89.7839P] where P=(Fo^2^+2Fc^2^)/3'
_refine_ls_weighting_scheme calc
_refine_ls_wR_factor_gt 0.0566
_refine_ls_wR_factor_ref 0.0566
_reflns_number_gt 201
_reflns_number_total 202
_reflns_threshold_expression >2sigma(I)
_cod_data_source_file ic1015669_si_002.cif
_cod_data_source_block Ru9Zn7Sb8
_cod_depositor_comments
;
The following automatic conversions were performed:

'_symmetry_cell_setting' value 'Cubic' changed to 'cubic' according
to the built-in table from CIF Core dictionary named 'cif_core.dic'
version 2.4.1 from 2010-06-29.

Automatic conversion script
Id: cif_fix_values 1646 2011-03-28 12:23:43Z adriana 
;
_cod_database_code 4317047

loop_
_symmetry_equiv_pos_as_xyz
'x, y, z'
'-x, -y, z'
'-x, y, -z'
'x, -y, -z'
'z, x, y'
'z, -x, -y'
'-z, -x, y'
'-z, x, -y'
'y, z, x'
'-y, z, -x'
'y, -z, -x'
'-y, -z, x'
'y, x, -z'
'-y, -x, -z'
'y, -x, z'
'-y, x, z'
'x, z, -y'
'-x, z, y'
'-x, -z, -y'
'x, -z, y'
'z, y, -x'
'z, -y, x'
'-z, y, x'
'-z, -y, -x'
'x, y+1/2, z+1/2'
'-x, -y+1/2, z+1/2'
'-x, y+1/2, -z+1/2'
'x, -y+1/2, -z+1/2'
'z, x+1/2, y+1/2'
'z, -x+1/2, -y+1/2'
'-z, -x+1/2, y+1/2'
'-z, x+1/2, -y+1/2'
'y, z+1/2, x+1/2'
'-y, z+1/2, -x+1/2'
'y, -z+1/2, -x+1/2'
'-y, -z+1/2, x+1/2'
'y, x+1/2, -z+1/2'
'-y, -x+1/2, -z+1/2'
'y, -x+1/2, z+1/2'
'-y, x+1/2, z+1/2'
'x, z+1/2, -y+1/2'
'-x, z+1/2, y+1/2'
'-x, -z+1/2, -y+1/2'
'x, -z+1/2, y+1/2'
'z, y+1/2, -x+1/2'
'z, -y+1/2, x+1/2'
'-z, y+1/2, x+1/2'
'-z, -y+1/2, -x+1/2'
'x+1/2, y, z+1/2'
'-x+1/2, -y, z+1/2'
'-x+1/2, y, -z+1/2'
'x+1/2, -y, -z+1/2'
'z+1/2, x, y+1/2'
'z+1/2, -x, -y+1/2'
'-z+1/2, -x, y+1/2'
'-z+1/2, x, -y+1/2'
'y+1/2, z, x+1/2'
'-y+1/2, z, -x+1/2'
'y+1/2, -z, -x+1/2'
'-y+1/2, -z, x+1/2'
'y+1/2, x, -z+1/2'
'-y+1/2, -x, -z+1/2'
'y+1/2, -x, z+1/2'
'-y+1/2, x, z+1/2'
'x+1/2, z, -y+1/2'
'-x+1/2, z, y+1/2'
'-x+1/2, -z, -y+1/2'
'x+1/2, -z, y+1/2'
'z+1/2, y, -x+1/2'
'z+1/2, -y, x+1/2'
'-z+1/2, y, x+1/2'
'-z+1/2, -y, -x+1/2'
'x+1/2, y+1/2, z'
'-x+1/2, -y+1/2, z'
'-x+1/2, y+1/2, -z'
'x+1/2, -y+1/2, -z'
'z+1/2, x+1/2, y'
'z+1/2, -x+1/2, -y'
'-z+1/2, -x+1/2, y'
'-z+1/2, x+1/2, -y'
'y+1/2, z+1/2, x'
'-y+1/2, z+1/2, -x'
'y+1/2, -z+1/2, -x'
'-y+1/2, -z+1/2, x'
'y+1/2, x+1/2, -z'
'-y+1/2, -x+1/2, -z'
'y+1/2, -x+1/2, z'
'-y+1/2, x+1/2, z'
'x+1/2, z+1/2, -y'
'-x+1/2, z+1/2, y'
'-x+1/2, -z+1/2, -y'
'x+1/2, -z+1/2, y'
'z+1/2, y+1/2, -x'
'z+1/2, -y+1/2, x'
'-z+1/2, y+1/2, x'
'-z+1/2, -y+1/2, -x'
'-x, -y, -z'
'x, y, -z'
'x, -y, z'
'-x, y, z'
'-z, -x, -y'
'-z, x, y'
'z, x, -y'
'z, -x, y'
'-y, -z, -x'
'y, -z, x'
'-y, z, x'
'y, z, -x'
'-y, -x, z'
'y, x, z'
'-y, x, -z'
'y, -x, -z'
'-x, -z, y'
'x, -z, -y'
'x, z, y'
'-x, z, -y'
'-z, -y, x'
'-z, y, -x'
'z, -y, -x'
'z, y, x'
'-x, -y+1/2, -z+1/2'
'x, y+1/2, -z+1/2'
'x, -y+1/2, z+1/2'
'-x, y+1/2, z+1/2'
'-z, -x+1/2, -y+1/2'
'-z, x+1/2, y+1/2'
'z, x+1/2, -y+1/2'
'z, -x+1/2, y+1/2'
'-y, -z+1/2, -x+1/2'
'y, -z+1/2, x+1/2'
'-y, z+1/2, x+1/2'
'y, z+1/2, -x+1/2'
'-y, -x+1/2, z+1/2'
'y, x+1/2, z+1/2'
'-y, x+1/2, -z+1/2'
'y, -x+1/2, -z+1/2'
'-x, -z+1/2, y+1/2'
'x, -z+1/2, -y+1/2'
'x, z+1/2, y+1/2'
'-x, z+1/2, -y+1/2'
'-z, -y+1/2, x+1/2'
'-z, y+1/2, -x+1/2'
'z, -y+1/2, -x+1/2'
'z, y+1/2, x+1/2'
'-x+1/2, -y, -z+1/2'
'x+1/2, y, -z+1/2'
'x+1/2, -y, z+1/2'
'-x+1/2, y, z+1/2'
'-z+1/2, -x, -y+1/2'
'-z+1/2, x, y+1/2'
'z+1/2, x, -y+1/2'
'z+1/2, -x, y+1/2'
'-y+1/2, -z, -x+1/2'
'y+1/2, -z, x+1/2'
'-y+1/2, z, x+1/2'
'y+1/2, z, -x+1/2'
'-y+1/2, -x, z+1/2'
'y+1/2, x, z+1/2'
'-y+1/2, x, -z+1/2'
'y+1/2, -x, -z+1/2'
'-x+1/2, -z, y+1/2'
'x+1/2, -z, -y+1/2'
'x+1/2, z, y+1/2'
'-x+1/2, z, -y+1/2'
'-z+1/2, -y, x+1/2'
'-z+1/2, y, -x+1/2'
'z+1/2, -y, -x+1/2'
'z+1/2, y, x+1/2'
'-x+1/2, -y+1/2, -z'
'x+1/2, y+1/2, -z'
'x+1/2, -y+1/2, z'
'-x+1/2, y+1/2, z'
'-z+1/2, -x+1/2, -y'
'-z+1/2, x+1/2, y'
'z+1/2, x+1/2, -y'
'z+1/2, -x+1/2, y'
'-y+1/2, -z+1/2, -x'
'y+1/2, -z+1/2, x'
'-y+1/2, z+1/2, x'
'y+1/2, z+1/2, -x'
'-y+1/2, -x+1/2, z'
'y+1/2, x+1/2, z'
'-y+1/2, x+1/2, -z'
'y+1/2, -x+1/2, -z'
'-x+1/2, -z+1/2, y'
'x+1/2, -z+1/2, -y'
'x+1/2, z+1/2, y'
'-x+1/2, z+1/2, -y'
'-z+1/2, -y+1/2, x'
'-z+1/2, y+1/2, -x'
'z+1/2, -y+1/2, -x'
'z+1/2, y+1/2, x'

loop_
_atom_site_label
_atom_site_type_symbol
_atom_site_fract_x
_atom_site_fract_y
_atom_site_fract_z
_atom_site_U_iso_or_equiv
_atom_site_adp_type
_atom_site_occupancy
_atom_site_symmetry_multiplicity
_atom_site_calc_flag
_atom_site_refinement_flags
_atom_site_disorder_assembly
_atom_site_disorder_group
Sb1 Sb 0.2500 0.2500 0.2500 0.0071(3) Uani 1 24 d S . .
Sb2 Sb 0.27405(7) 0.0000 0.0000 0.0092(2) Uani 1 8 d S . .
Ru1 Ru 0.5000 0.5000 0.5000 0.0057(4) Uani 1 48 d S . .
Ru2 Ru 0.12298(4) 0.12298(4) 0.12298(4) 0.0090(2) Uani 1 6 d S . .
Zn1 Zn 0.0000 0.0000 0.0000 0.0071(6) Uani 1 48 d S . .
Zn2 Zn 0.0000 0.2500 0.2500 0.0115(3) Uani 1 8 d S . .

loop_
_atom_site_aniso_label
_atom_site_aniso_U_11
_atom_site_aniso_U_22
_atom_site_aniso_U_33
_atom_site_aniso_U_23
_atom_site_aniso_U_13
_atom_site_aniso_U_12
Sb1 0.0071(3) 0.0071(3) 0.0071(3) 0.000 0.000 0.000
Sb2 0.0065(4) 0.0105(3) 0.0105(3) 0.000 0.000 0.000
Ru1 0.0057(4) 0.0057(4) 0.0057(4) 0.000 0.000 0.000
Ru2 0.0090(2) 0.0090(2) 0.0090(2) -0.00058(13) -0.00058(13) -0.00058(13)
Zn1 0.0071(6) 0.0071(6) 0.0071(6) 0.000 0.000 0.000
Zn2 0.0092(6) 0.0126(4) 0.0126(4) -0.0056(5) 0.000 0.000

loop_
_atom_type_symbol
_atom_type_description
_atom_type_scat_dispersion_real
_atom_type_scat_dispersion_imag
_atom_type_scat_source
Zn Zn 0.2839 1.4301 'International Tables Vol C Tables 4.2.6.8 and 6.1.1.4'
Ru Ru -1.2594 0.8363 'International Tables Vol C Tables 4.2.6.8 and 6.1.1.4'
Sb Sb -0.5866 1.5461 'International Tables Vol C Tables 4.2.6.8 and 6.1.1.4'

loop_
_geom_angle_atom_site_label_1
_geom_angle_atom_site_label_2
_geom_angle_atom_site_label_3
_geom_angle
_geom_angle_site_symmetry_1
_geom_angle_site_symmetry_3
_geom_angle_publ_flag
Ru2 Sb1 Ru2 109.5 . 28 ?
Ru2 Sb1 Ru2 109.5 . 51 ?
Ru2 Sb1 Ru2 109.5 28 51 ?
Ru2 Sb1 Ru2 109.5 . 74 ?
Ru2 Sb1 Ru2 109.5 28 74 ?
Ru2 Sb1 Ru2 109.5 51 74 ?
Ru2 Sb1 Zn2 125.3 . 58 ?
Ru2 Sb1 Zn2 54.74(1) 28 58 ?
Ru2 Sb1 Zn2 54.74(1) 51 58 ?
Ru2 Sb1 Zn2 125.3 74 58 ?
Ru2 Sb1 Zn2 54.74(1) . . ?
Ru2 Sb1 Zn2 54.74(1) 28 . ?
Ru2 Sb1 Zn2 125.3 51 . ?
Ru2 Sb1 Zn2 125.3 74 . ?
Zn2 Sb1 Zn2 90.0 58 . ?
Ru2 Sb1 Zn2 125.3 . 74 ?
Ru2 Sb1 Zn2 125.3 28 74 ?
Ru2 Sb1 Zn2 54.74(1) 51 74 ?
Ru2 Sb1 Zn2 54.74(1) 74 74 ?
Zn2 Sb1 Zn2 90.0 58 74 ?
Zn2 Sb1 Zn2 180.0 . 74 ?
Ru2 Sb1 Zn2 54.74(1) . 5 ?
Ru2 Sb1 Zn2 125.3 28 5 ?
Ru2 Sb1 Zn2 54.74(1) 51 5 ?
Ru2 Sb1 Zn2 125.3 74 5 ?
Zn2 Sb1 Zn2 90.0 58 5 ?
Zn2 Sb1 Zn2 90.0 . 5 ?
Zn2 Sb1 Zn2 90.0 74 5 ?
Ru2 Sb1 Zn2 125.3 . 30 ?
Ru2 Sb1 Zn2 54.74(1) 28 30 ?
Ru2 Sb1 Zn2 125.3 51 30 ?
Ru2 Sb1 Zn2 54.74(1) 74 30 ?
Zn2 Sb1 Zn2 90.0 58 30 ?
Zn2 Sb1 Zn2 90.0 . 30 ?
Zn2 Sb1 Zn2 90.0 74 30 ?
Zn2 Sb1 Zn2 180.0 5 30 ?
Ru2 Sb1 Zn2 54.74(1) . 9 ?
Ru2 Sb1 Zn2 125.3 28 9 ?
Ru2 Sb1 Zn2 125.3 51 9 ?
Ru2 Sb1 Zn2 54.74(1) 74 9 ?
Zn2 Sb1 Zn2 180.0 58 9 ?
Zn2 Sb1 Zn2 90.0 . 9 ?
Zn2 Sb1 Zn2 90.0 74 9 ?
Zn2 Sb1 Zn2 90.0 5 9 ?
Zn2 Sb1 Zn2 90.0 30 9 ?
Ru1 Sb2 Ru2 130.98(2) 25_544 4 ?
Ru1 Sb2 Ru2 130.98(2) 25_544 99 ?
Ru2 Sb2 Ru2 64.53(2) 4 99 ?
Ru1 Sb2 Ru2 130.98(2) 25_544 98 ?
Ru2 Sb2 Ru2 64.53(2) 4 98 ?
Ru2 Sb2 Ru2 98.04(4) 99 98 ?
Ru1 Sb2 Ru2 130.98(2) 25_544 . ?
Ru2 Sb2 Ru2 98.04(4) 4 . ?
Ru2 Sb2 Ru2 64.53(2) 99 . ?
Ru2 Sb2 Ru2 64.53(2) 98 . ?
Ru1 Sb2 Zn2 95.496(15) 25_544 82_545 ?
Ru2 Sb2 Zn2 53.546(9) 4 82_545 ?
Ru2 Sb2 Zn2 53.546(9) 99 82_545 ?
Ru2 Sb2 Zn2 117.94(2) 98 82_545 ?
Ru2 Sb2 Zn2 117.94(2) . 82_545 ?
Ru1 Sb2 Zn2 95.496(15) 25_544 6 ?
Ru2 Sb2 Zn2 53.546(9) 4 6 ?
Ru2 Sb2 Zn2 117.94(2) 99 6 ?
Ru2 Sb2 Zn2 53.546(9) 98 6 ?
Ru2 Sb2 Zn2 117.94(2) . 6 ?
Zn2 Sb2 Zn2 89.474(3) 82_545 6 ?
Ru1 Sb2 Zn2 95.496(15) 25_544 5 ?
Ru2 Sb2 Zn2 117.94(2) 4 5 ?
Ru2 Sb2 Zn2 53.546(9) 99 5 ?
Ru2 Sb2 Zn2 117.94(2) 98 5 ?
Ru2 Sb2 Zn2 53.546(9) . 5 ?
Zn2 Sb2 Zn2 89.474(3) 82_545 5 ?
Zn2 Sb2 Zn2 169.01(3) 6 5 ?
Ru1 Sb2 Zn2 95.496(15) 25_544 9 ?
Ru2 Sb2 Zn2 117.94(2) 4 9 ?
Ru2 Sb2 Zn2 117.94(2) 99 9 ?
Ru2 Sb2 Zn2 53.546(9) 98 9 ?
Ru2 Sb2 Zn2 53.546(9) . 9 ?
Zn2 Sb2 Zn2 169.01(3) 82_545 9 ?
Zn2 Sb2 Zn2 89.474(3) 6 9 ?
Zn2 Sb2 Zn2 89.474(3) 5 9 ?
Sb2 Ru1 Sb2 90.0 177_556 25 ?
Sb2 Ru1 Sb2 90.0 177_556 121_655 ?
Sb2 Ru1 Sb2 180.0 25 121_655 ?
Sb2 Ru1 Sb2 90.0 177_556 53 ?
Sb2 Ru1 Sb2 90.0 25 53 ?
Sb2 Ru1 Sb2 90.0 121_655 53 ?
Sb2 Ru1 Sb2 90.0 177_556 149_565 ?
Sb2 Ru1 Sb2 90.0 25 149_565 ?
Sb2 Ru1 Sb2 90.0 121_655 149_565 ?
Sb2 Ru1 Sb2 180.0 53 149_565 ?
Sb2 Ru1 Sb2 180.0 177_556 81 ?
Sb2 Ru1 Sb2 90.0 25 81 ?
Sb2 Ru1 Sb2 90.0 121_655 81 ?
Sb2 Ru1 Sb2 90.0 53 81 ?
Sb2 Ru1 Sb2 90.0 149_565 81 ?
Zn1 Ru2 Zn2 110.340(16) . 9 ?
Zn1 Ru2 Zn2 110.340(16) . 5 ?
Zn2 Ru2 Zn2 108.589(17) 9 5 ?
Zn1 Ru2 Zn2 110.340(16) . . ?
Zn2 Ru2 Zn2 108.589(17) 9 . ?
Zn2 Ru2 Zn2 108.589(17) 5 . ?
Zn1 Ru2 Sb1 180.00(5) . . ?
Zn2 Ru2 Sb1 69.660(16) 9 . ?
Zn2 Ru2 Sb1 69.660(16) 5 . ?
Zn2 Ru2 Sb1 69.660(16) . . ?
Zn1 Ru2 Sb2 76.24(2) . . ?
Zn2 Ru2 Sb2 68.116(6) 9 . ?
Zn2 Ru2 Sb2 68.116(6) 5 . ?
Zn2 Ru2 Sb2 173.42(3) . . ?
Sb1 Ru2 Sb2 103.76(2) . . ?
Zn1 Ru2 Sb2 76.24(2) . 9 ?
Zn2 Ru2 Sb2 173.42(3) 9 9 ?
Zn2 Ru2 Sb2 68.116(6) 5 9 ?
Zn2 Ru2 Sb2 68.116(6) . 9 ?
Sb1 Ru2 Sb2 103.76(2) . 9 ?
Sb2 Ru2 Sb2 114.531(16) . 9 ?
Zn1 Ru2 Sb2 76.24(2) . 5 ?
Zn2 Ru2 Sb2 68.116(6) 9 5 ?
Zn2 Ru2 Sb2 173.42(3) 5 5 ?
Zn2 Ru2 Sb2 68.116(6) . 5 ?
Sb1 Ru2 Sb2 103.76(2) . 5 ?
Sb2 Ru2 Sb2 114.531(16) . 5 ?
Sb2 Ru2 Sb2 114.531(16) 9 5 ?
Zn1 Ru2 Ru2 54.7 . 98 ?
Zn2 Ru2 Ru2 55.604(16) 9 98 ?
Zn2 Ru2 Ru2 125.695(8) 5 98 ?
Zn2 Ru2 Ru2 125.695(8) . 98 ?
Sb1 Ru2 Ru2 125.3 . 98 ?
Sb2 Ru2 Ru2 57.735(11) . 98 ?
Sb2 Ru2 Ru2 130.98(2) 9 98 ?
Sb2 Ru2 Ru2 57.735(11) 5 98 ?
Zn1 Ru2 Ru2 54.74(1) . 99 ?
Zn2 Ru2 Ru2 125.695(8) 9 99 ?
Zn2 Ru2 Ru2 55.604(16) 5 99 ?
Zn2 Ru2 Ru2 125.695(8) . 99 ?
Sb1 Ru2 Ru2 125.3 . 99 ?
Sb2 Ru2 Ru2 57.735(11) . 99 ?
Sb2 Ru2 Ru2 57.735(11) 9 99 ?
Sb2 Ru2 Ru2 130.98(2) 5 99 ?
Ru2 Ru2 Ru2 90.0 98 99 ?
Zn1 Ru2 Ru2 54.74(1) . 100 ?
Zn2 Ru2 Ru2 125.695(8) 9 100 ?
Zn2 Ru2 Ru2 125.695(8) 5 100 ?
Zn2 Ru2 Ru2 55.604(16) . 100 ?
Sb1 Ru2 Ru2 125.3 . 100 ?
Sb2 Ru2 Ru2 130.98(2) . 100 ?
Sb2 Ru2 Ru2 57.735(11) 9 100 ?
Sb2 Ru2 Ru2 57.735(11) 5 100 ?
Ru2 Ru2 Ru2 90.0 98 100 ?
Ru2 Ru2 Ru2 90.0 99 100 ?
Ru2 Zn1 Ru2 180.00(5) . 97 ?
Ru2 Zn1 Ru2 109.5 . 4 ?
Ru2 Zn1 Ru2 70.5 97 4 ?
Ru2 Zn1 Ru2 70.5 . 99 ?
Ru2 Zn1 Ru2 109.5 97 99 ?
Ru2 Zn1 Ru2 70.5 4 99 ?
Ru2 Zn1 Ru2 70.5 . 98 ?
Ru2 Zn1 Ru2 109.5 97 98 ?
Ru2 Zn1 Ru2 70.5 4 98 ?
Ru2 Zn1 Ru2 109.5 99 98 ?
Ru2 Zn1 Ru2 70.5 . 100 ?
Ru2 Zn1 Ru2 109.5 97 100 ?
Ru2 Zn1 Ru2 180.00(3) 4 100 ?
Ru2 Zn1 Ru2 109.5 99 100 ?
Ru2 Zn1 Ru2 109.5 98 100 ?
Ru2 Zn1 Ru2 109.5 . 3 ?
Ru2 Zn1 Ru2 70.5 97 3 ?
Ru2 Zn1 Ru2 109.5 4 3 ?
Ru2 Zn1 Ru2 180.00(5) 99 3 ?
Ru2 Zn1 Ru2 70.5 98 3 ?
Ru2 Zn1 Ru2 70.5 100 3 ?
Ru2 Zn1 Ru2 109.5 . 2 ?
Ru2 Zn1 Ru2 70.5 97 2 ?
Ru2 Zn1 Ru2 109.5 4 2 ?
Ru2 Zn1 Ru2 70.5 99 2 ?
Ru2 Zn1 Ru2 180.00(5) 98 2 ?
Ru2 Zn1 Ru2 70.5 100 2 ?
Ru2 Zn1 Ru2 109.5 3 2 ?
Ru2 Zn2 Ru2 180.000(16) 28 100 ?
Ru2 Zn2 Ru2 111.21(3) 28 . ?
Ru2 Zn2 Ru2 68.79(3) 100 . ?
Ru2 Zn2 Ru2 68.79(3) 28 121 ?
Ru2 Zn2 Ru2 111.21(3) 100 121 ?
Ru2 Zn2 Ru2 180.0 . 121 ?
Ru2 Zn2 Sb1 124.396(16) 28 121 ?
Ru2 Zn2 Sb1 55.604(16) 100 121 ?
Ru2 Zn2 Sb1 124.396(16) . 121 ?
Ru2 Zn2 Sb1 55.604(16) 121 121 ?
Ru2 Zn2 Sb1 55.604(16) 28 . ?
Ru2 Zn2 Sb1 124.396(16) 100 . ?
Ru2 Zn2 Sb1 55.604(16) . . ?
Ru2 Zn2 Sb1 124.396(16) 121 . ?
Sb1 Zn2 Sb1 180.0 121 . ?
Ru2 Zn2 Sb2 58.338(13) 28 125 ?
Ru2 Zn2 Sb2 121.662(13) 100 125 ?
Ru2 Zn2 Sb2 121.662(13) . 125 ?
Ru2 Zn2 Sb2 58.338(13) 121 125 ?
Sb1 Zn2 Sb2 90.0 121 125 ?
Sb1 Zn2 Sb2 90.0 . 125 ?
Ru2 Zn2 Sb2 58.338(13) 28 129 ?
Ru2 Zn2 Sb2 121.662(13) 100 129 ?
Ru2 Zn2 Sb2 121.662(13) . 129 ?
Ru2 Zn2 Sb2 58.338(13) 121 129 ?
Sb1 Zn2 Sb2 90.0 121 129 ?
Sb1 Zn2 Sb2 90.0 . 129 ?
Sb2 Zn2 Sb2 100.99(3) 125 129 ?
Ru2 Zn2 Sb2 121.662(13) 28 5 ?
Ru2 Zn2 Sb2 58.338(13) 100 5 ?
Ru2 Zn2 Sb2 58.338(13) . 5 ?
Ru2 Zn2 Sb2 121.662(13) 121 5 ?
Sb1 Zn2 Sb2 90.0 121 5 ?
Sb1 Zn2 Sb2 90.0 . 5 ?
Sb2 Zn2 Sb2 180.0 125 5 ?
Sb2 Zn2 Sb2 79.01(3) 129 5 ?
Ru2 Zn2 Sb2 121.662(13) 28 9 ?
Ru2 Zn2 Sb2 58.338(13) 100 9 ?
Ru2 Zn2 Sb2 58.338(13) . 9 ?
Ru2 Zn2 Sb2 121.662(13) 121 9 ?
Sb1 Zn2 Sb2 90.0 121 9 ?
Sb1 Zn2 Sb2 90.0 . 9 ?
Sb2 Zn2 Sb2 79.01(3) 125 9 ?
Sb2 Zn2 Sb2 180.0 129 9 ?
Sb2 Zn2 Sb2 100.99(3) 5 9 ?

loop_
_geom_bond_atom_site_label_1
_geom_bond_atom_site_label_2
_geom_bond_distance
_geom_bond_site_symmetry_2
_geom_bond_publ_flag
Sb1 Ru2 2.6194(8) . ?
Sb1 Ru2 2.6194(8) 28 ?
Sb1 Ru2 2.6194(8) 51 ?
Sb1 Ru2 2.6194(8) 74 ?
Sb1 Zn2 2.9766(4) 58 ?
Sb1 Zn2 2.9766(4) . ?
Sb1 Zn2 2.9765(4) 74 ?
Sb1 Zn2 2.9766(4) 5 ?
Sb1 Zn2 2.9766(4) 30 ?
Sb1 Zn2 2.9766(4) 9 ?
Sb2 Ru1 2.6901(9) 25_544 ?
Sb2 Ru2 2.7429(6) 4 ?
Sb2 Ru2 2.7429(6) 99 ?
Sb2 Ru2 2.7429(6) 98 ?
Sb2 Ru2 2.7429(6) . ?
Sb2 Zn2 2.9903(4) 82_545 ?
Sb2 Zn2 2.9903(4) 6 ?
Sb2 Zn2 2.9903(4) 5 ?
Sb2 Zn2 2.9903(4) 9 ?
Ru1 Sb2 2.6901(8) 177_556 ?
Ru1 Sb2 2.6901(9) 25 ?
Ru1 Sb2 2.6901(9) 121_655 ?
Ru1 Sb2 2.6901(9) 53 ?
Ru1 Sb2 2.6901(9) 149_565 ?
Ru1 Sb2 2.6901(9) 81 ?
Ru2 Zn1 2.5361(8) . ?
Ru2 Zn2 2.5920(4) 9 ?
Ru2 Zn2 2.5920(4) 5 ?
Ru2 Zn2 2.5920(4) . ?
Ru2 Sb2 2.7429(6) 9 ?
Ru2 Sb2 2.7429(6) 5 ?
Ru2 Ru2 2.9284(10) 98 ?
Ru2 Ru2 2.9284(10) 99 ?
Ru2 Ru2 2.9284(10) 100 ?
Zn1 Ru2 2.5361(8) 97 ?
Zn1 Ru2 2.5361(8) 4 ?
Zn1 Ru2 2.5361(8) 99 ?
Zn1 Ru2 2.5361(8) 98 ?
Zn1 Ru2 2.5361(8) 100 ?
Zn1 Ru2 2.5361(8) 3 ?
Zn1 Ru2 2.5361(8) 2 ?
Zn2 Ru2 2.5920(4) 28 ?
Zn2 Ru2 2.5920(4) 100 ?
Zn2 Ru2 2.5920(4) 121 ?
Zn2 Sb1 2.9766(4) 121 ?
Zn2 Sb2 2.9903(4) 125 ?
Zn2 Sb2 2.9903(4) 129 ?
Zn2 Sb2 2.9903(4) 5 ?
Zn2 Sb2 2.9903(4) 9 ?
